data_4134934
loop_
_publ_author_name
'Santos Hurtado, Carina'
'Bastien, Guillaume'
'Ma\<s\'at, Milan'
'Sto\<cek, Jakub Radek'
'Dracinsky, Martin'
'Ron\<cevi\'c, Igor'
'C\'isa\<rov\'a, Ivana'
'Rogers, Charles T.'
'Kaleta, Ji\<r\'i'

_publ_section_title
;
 Regular 2-D Arrays of Surface-Mounted Molecular Switches: Switching
 Monitored by UV-vis and NMR Spectroscopy.
;
_journal_name_full 'Journal of the American Chemical Society'
_journal_paper_doi 10.1021/jacs.0c01753
_journal_year 2020
_chemical_compound_source 'synthesized by Dr. Guillaume Bastien'
_chemical_formula_moiety 'C22 H30 N2 O2, 2(C H Cl3)'
_chemical_formula_sum 'C24 H32 Cl6 N2 O2'
_chemical_formula_weight 593.21
_space_group_crystal_system triclinic
_space_group_IT_number 2
_space_group_name_Hall '-P 1'
_space_group_name_H-M_alt 'P -1'
_atom_sites_solution_hydrogens geom
_atom_sites_solution_primary direct
_audit_creation_method SHELXL-2018/3
_cell_angle_alpha 108.089(2)
_cell_angle_beta 95.389(2)
_cell_angle_gamma 100.572(2)
_cell_formula_units_Z 1
_cell_length_a 6.2193(3)
_cell_length_b 9.1548(6)
_cell_length_c 13.0735(7)
_cell_measurement_reflns_used 9975
_cell_measurement_temperature 150(2)
_cell_measurement_theta_max 27.4795
_cell_measurement_theta_min 2.4018
_cell_volume 686.43(7)
_computing_cell_refinement 'SAINT V8.37A (Bruker AXS Inc., 2015)'
_computing_data_collection 'Bruker Instrument Service vV6.2.4'
_computing_data_reduction 'SAINT V8.37A (Bruker AXS Inc., 2015)'
_computing_structure_refinement 'SHELXL-2018/3 (Sheldrick, 2018)'
_computing_structure_solution 'XT, VERSION 2014/5'
_diffrn_ambient_temperature 150(2)
_diffrn_measured_fraction_theta_full 0.997
_diffrn_measured_fraction_theta_max 0.996
_diffrn_measurement_device_type 'Bruker D8 VENTURE Kappa Duo PHOTON 100 CMOS'
_diffrn_measurement_method '\f and \w scans'
_diffrn_radiation_monochromator 'Quazar Mo multilayer optic'
_diffrn_radiation_type MoK\a
_diffrn_radiation_wavelength 0.71073
_diffrn_reflns_av_R_equivalents 0.0248
_diffrn_reflns_av_unetI/netI 0.0136
_diffrn_reflns_Laue_measured_fraction_full 0.997
_diffrn_reflns_Laue_measured_fraction_max 0.996
_diffrn_reflns_limit_h_max 8
_diffrn_reflns_limit_h_min -8
_diffrn_reflns_limit_k_max 11
_diffrn_reflns_limit_k_min -11
_diffrn_reflns_limit_l_max 16
_diffrn_reflns_limit_l_min -16
_diffrn_reflns_number 26932
_diffrn_reflns_point_group_measured_fraction_full 0.997
_diffrn_reflns_point_group_measured_fraction_max 0.996
_diffrn_reflns_theta_full 25.242
_diffrn_reflns_theta_max 27.527
_diffrn_reflns_theta_min 2.402
_diffrn_source 'I\mS  micro-focus sealed tube'
_exptl_absorpt_coefficient_mu 0.651
_exptl_absorpt_correction_T_max 0.96
_exptl_absorpt_correction_T_min 0.84
_exptl_absorpt_correction_type multi-scan
_exptl_absorpt_process_details
;
SADABS-2016/2 - Bruker AXS area detector scaling and absorption correction
;
_exptl_crystal_colour colourless-yellow
_exptl_crystal_density_diffrn 1.435
_exptl_crystal_description plate
_exptl_crystal_F_000 308
_exptl_crystal_size_max 0.673
_exptl_crystal_size_mid 0.267
_exptl_crystal_size_min 0.070
_refine_diff_density_max 0.416
_refine_diff_density_min -0.470
_refine_diff_density_rms 0.058
_refine_ls_extinction_method none
_refine_ls_goodness_of_fit_ref 1.040
_refine_ls_hydrogen_treatment constr
_refine_ls_matrix_type full
_refine_ls_number_parameters 159
_refine_ls_number_reflns 3149
_refine_ls_number_restraints 0
_refine_ls_restrained_S_all 1.040
_refine_ls_R_factor_all 0.0401
_refine_ls_R_factor_gt 0.0362
_refine_ls_shift/su_max 0.001
_refine_ls_shift/su_mean 0.000
_refine_ls_structure_factor_coef Fsqd
_refine_ls_weighting_details 'w=1/[\s^2^(Fo^2^)+(0.0493P)^2^+0.5251P] where P=(Fo^2^+2Fc^2^)/3'
_refine_ls_weighting_scheme calc
_refine_ls_wR_factor_gt 0.0965
_refine_ls_wR_factor_ref 0.0993
_reflns_Friedel_coverage 0.000
_reflns_number_gt 2851
_reflns_number_total 3149
_reflns_threshold_expression 'I > 2\s(I)'
_cod_data_source_file ja0c01753_si_005.cif
_cod_data_source_block mo_jk_ga192_kaleta
_cod_database_code 4134934
_shelx_shelxl_version_number 2018/3
_shelx_space_group_comment
;
The symmetry employed for this shelxl refinement is uniquely defined
by the following loop, which should always be used as a source of
symmetry information in preference to the above space-group names.
They are only intended as comments.
;
_shelx_estimated_absorpt_t_min 0.668
_shelx_estimated_absorpt_t_max 0.956

loop_
_space_group_symop_operation_xyz
'x, y, z'
'-x, -y, -z'

loop_
_atom_site_label
_atom_site_type_symbol
_atom_site_fract_x
_atom_site_fract_y
_atom_site_fract_z
_atom_site_U_iso_or_equiv
_atom_site_adp_type
_atom_site_occupancy
_atom_site_site_symmetry_order
_atom_site_calc_flag
_atom_site_refinement_flags_posn
_atom_site_refinement_flags_adp
_atom_site_refinement_flags_occupancy
_atom_site_disorder_assembly
_atom_site_disorder_group
N1 N 0.5581(2) 0.57249(14) 0.50957(10) 0.0166(2) Uani 1 1 d . . . . .
O1 O 0.7075(2) 0.64046(14) 0.59317(9) 0.0265(3) Uani 1 1 d . . . . .
C1 C 0.5130(2) 0.64967(16) 0.43014(11) 0.0167(3) Uani 1 1 d . . . . .
C2 C 0.6237(2) 0.61948(17) 0.34023(12) 0.0182(3) Uani 1 1 d . . . . .
C3 C 0.5741(3) 0.68930(18) 0.26190(12) 0.0205(3) Uani 1 1 d . . . . .
C4 C 0.4238(3) 0.78869(18) 0.27690(12) 0.0214(3) Uani 1 1 d . . . . .
C5 C 0.3234(2) 0.82134(17) 0.37093(12) 0.0203(3) Uani 1 1 d . . . . .
C6 C 0.3695(2) 0.75171(17) 0.45031(12) 0.0187(3) Uani 1 1 d . . . . .
C7 C 0.7937(3) 0.51968(19) 0.32988(13) 0.0231(3) Uani 1 1 d . . . . .
H7A H 0.835813 0.507021 0.400247 0.035 Uiso 1 1 calc R U . . .
H7B H 0.924997 0.571327 0.307848 0.035 Uiso 1 1 calc R U . . .
H7C H 0.730741 0.415865 0.274822 0.035 Uiso 1 1 calc R U . . .
C8 C 0.6829(3) 0.6564(2) 0.16098(14) 0.0320(4) Uani 1 1 d . . . . .
H8A H 0.757070 0.569341 0.155831 0.048 Uiso 1 1 calc R U . . .
H8B H 0.792254 0.750997 0.165425 0.048 Uiso 1 1 calc R U . . .
H8C H 0.570024 0.627683 0.096266 0.048 Uiso 1 1 calc R U . . .
C9 C 0.3733(3) 0.8631(2) 0.19154(15) 0.0339(4) Uani 1 1 d . . . . .
H9A H 0.267512 0.785455 0.129909 0.051 Uiso 1 1 calc R U . . .
H9B H 0.510485 0.898043 0.166073 0.051 Uiso 1 1 calc R U . . .
H9C H 0.309290 0.953860 0.223377 0.051 Uiso 1 1 calc R U . . .
C10 C 0.1651(3) 0.9308(2) 0.38883(15) 0.0297(4) Uani 1 1 d . . . . .
H10A H 0.242990 1.035205 0.439163 0.044 Uiso 1 1 calc R U . . .
H10B H 0.040894 0.888360 0.419946 0.044 Uiso 1 1 calc R U . . .
H10C H 0.108858 0.939865 0.318991 0.044 Uiso 1 1 calc R U . . .
C11 C 0.2718(3) 0.79050(19) 0.55426(13) 0.0247(3) Uani 1 1 d . . . . .
H11A H 0.114988 0.736391 0.538716 0.037 Uiso 1 1 calc R U . . .
H11B H 0.285127 0.904653 0.584302 0.037 Uiso 1 1 calc R U . . .
H11C H 0.351718 0.755649 0.607287 0.037 Uiso 1 1 calc R U . . .
C1S C 0.8281(3) 0.7213(2) 0.84415(13) 0.0273(3) Uani 1 1 d . . . . .
H1S H 0.770310 0.651342 0.767154 0.033 Uiso 1 1 calc R U . . .
Cl1 Cl 1.04377(9) 0.87393(7) 0.84320(5) 0.04763(16) Uani 1 1 d . . . . .
Cl2 Cl 0.60873(8) 0.79687(6) 0.90127(4) 0.03795(14) Uani 1 1 d . . . . .
Cl3 Cl 0.92532(9) 0.60758(7) 0.91734(4) 0.04261(15) Uani 1 1 d . . . . .

loop_
_atom_site_aniso_label
_atom_site_aniso_U_11
_atom_site_aniso_U_22
_atom_site_aniso_U_33
_atom_site_aniso_U_23
_atom_site_aniso_U_13
_atom_site_aniso_U_12
N1 0.0182(6) 0.0165(6) 0.0126(5) 0.0041(4) 0.0019(4) -0.0010(5)
O1 0.0291(6) 0.0258(6) 0.0171(5) 0.0078(4) -0.0074(4) -0.0080(5)
C1 0.0182(7) 0.0165(6) 0.0138(6) 0.0057(5) 0.0014(5) -0.0006(5)
C2 0.0189(7) 0.0181(7) 0.0172(7) 0.0062(5) 0.0048(5) 0.0015(5)
C3 0.0237(7) 0.0217(7) 0.0168(7) 0.0079(6) 0.0061(6) 0.0031(6)
C4 0.0231(7) 0.0211(7) 0.0204(7) 0.0094(6) 0.0028(6) 0.0021(6)
C5 0.0196(7) 0.0178(7) 0.0228(7) 0.0067(6) 0.0037(6) 0.0023(5)
C6 0.0191(7) 0.0164(6) 0.0181(7) 0.0042(5) 0.0045(5) 0.0000(5)
C7 0.0243(8) 0.0250(7) 0.0239(7) 0.0108(6) 0.0090(6) 0.0073(6)
C8 0.0444(10) 0.0386(10) 0.0233(8) 0.0172(7) 0.0179(7) 0.0169(8)
C9 0.0392(10) 0.0432(10) 0.0306(9) 0.0235(8) 0.0093(7) 0.0156(8)
C10 0.0307(9) 0.0285(8) 0.0345(9) 0.0128(7) 0.0086(7) 0.0127(7)
C11 0.0291(8) 0.0229(7) 0.0218(7) 0.0053(6) 0.0114(6) 0.0053(6)
C1S 0.0299(8) 0.0324(9) 0.0208(7) 0.0107(7) 0.0014(6) 0.0079(7)
Cl1 0.0330(3) 0.0440(3) 0.0686(4) 0.0241(3) 0.0110(2) 0.0046(2)
Cl2 0.0305(2) 0.0449(3) 0.0465(3) 0.0219(2) 0.00823(19) 0.01562(19)
Cl3 0.0574(3) 0.0561(3) 0.0342(2) 0.0266(2) 0.0183(2) 0.0357(3)

loop_
_atom_type_symbol
_atom_type_description
_atom_type_scat_dispersion_real
_atom_type_scat_dispersion_imag
_atom_type_scat_source
C C 0.0033 0.0016 'International Tables Vol C Tables 4.2.6.8 and 6.1.1.4'
H H 0.0000 0.0000 'International Tables Vol C Tables 4.2.6.8 and 6.1.1.4'
N N 0.0061 0.0033 'International Tables Vol C Tables 4.2.6.8 and 6.1.1.4'
O O 0.0106 0.0060 'International Tables Vol C Tables 4.2.6.8 and 6.1.1.4'
Cl Cl 0.1484 0.1585 'International Tables Vol C Tables 4.2.6.8 and 6.1.1.4'

loop_
_geom_angle_atom_site_label_1
_geom_angle_atom_site_label_2
_geom_angle_atom_site_label_3
_geom_angle
_geom_angle_site_symmetry_1
_geom_angle_site_symmetry_3
_geom_angle_publ_flag
O1 N1 N1 120.97(15) . 2_666 ?
O1 N1 C1 121.26(12) . . ?
N1 N1 C1 117.75(14) 2_666 . ?
C6 C1 C2 124.38(14) . . ?
C6 C1 N1 118.32(13) . . ?
C2 C1 N1 117.27(13) . . ?
C1 C2 C3 117.18(14) . . ?
C1 C2 C7 121.10(13) . . ?
C3 C2 C7 121.70(13) . . ?
C2 C3 C4 120.32(13) . . ?
C2 C3 C8 119.53(14) . . ?
C4 C3 C8 120.14(14) . . ?
C5 C4 C3 120.61(14) . . ?
C5 C4 C9 119.97(15) . . ?
C3 C4 C9 119.41(14) . . ?
C4 C5 C6 120.07(14) . . ?
C4 C5 C10 120.97(14) . . ?
C6 C5 C10 118.96(14) . . ?
C1 C6 C5 117.30(13) . . ?
C1 C6 C11 121.61(14) . . ?
C5 C6 C11 121.06(14) . . ?
C2 C7 H7A 109.5 . . ?
C2 C7 H7B 109.5 . . ?
H7A C7 H7B 109.5 . . ?
C2 C7 H7C 109.5 . . ?
H7A C7 H7C 109.5 . . ?
H7B C7 H7C 109.5 . . ?
C3 C8 H8A 109.5 . . ?
C3 C8 H8B 109.5 . . ?
H8A C8 H8B 109.5 . . ?
C3 C8 H8C 109.5 . . ?
H8A C8 H8C 109.5 . . ?
H8B C8 H8C 109.5 . . ?
C4 C9 H9A 109.5 . . ?
C4 C9 H9B 109.5 . . ?
H9A C9 H9B 109.5 . . ?
C4 C9 H9C 109.5 . . ?
H9A C9 H9C 109.5 . . ?
H9B C9 H9C 109.5 . . ?
C5 C10 H10A 109.5 . . ?
C5 C10 H10B 109.5 . . ?
H10A C10 H10B 109.5 . . ?
C5 C10 H10C 109.5 . . ?
H10A C10 H10C 109.5 . . ?
H10B C10 H10C 109.5 . . ?
C6 C11 H11A 109.5 . . ?
C6 C11 H11B 109.5 . . ?
H11A C11 H11B 109.5 . . ?
C6 C11 H11C 109.5 . . ?
H11A C11 H11C 109.5 . . ?
H11B C11 H11C 109.5 . . ?
Cl1 C1S Cl3 110.72(10) . . ?
Cl1 C1S Cl2 111.01(10) . . ?
Cl3 C1S Cl2 109.76(9) . . ?
Cl1 C1S H1S 108.4 . . ?
Cl3 C1S H1S 108.4 . . ?
Cl2 C1S H1S 108.4 . . ?

loop_
_geom_bond_atom_site_label_1
_geom_bond_atom_site_label_2
_geom_bond_distance
_geom_bond_site_symmetry_2
_geom_bond_publ_flag
N1 O1 1.2728(16) . ?
N1 N1 1.325(2) 2_666 ?
N1 C1 1.4594(18) . ?
C1 C6 1.392(2) . ?
C1 C2 1.397(2) . ?
C2 C3 1.404(2) . ?
C2 C7 1.509(2) . ?
C3 C4 1.406(2) . ?
C3 C8 1.512(2) . ?
C4 C5 1.405(2) . ?
C4 C9 1.514(2) . ?
C5 C6 1.410(2) . ?
C5 C10 1.513(2) . ?
C6 C11 1.509(2) . ?
C7 H7A 0.9800 . ?
C7 H7B 0.9800 . ?
C7 H7C 0.9800 . ?
C8 H8A 0.9800 . ?
C8 H8B 0.9800 . ?
C8 H8C 0.9800 . ?
C9 H9A 0.9800 . ?
C9 H9B 0.9800 . ?
C9 H9C 0.9800 . ?
C10 H10A 0.9800 . ?
C10 H10B 0.9800 . ?
C10 H10C 0.9800 . ?
C11 H11A 0.9800 . ?
C11 H11B 0.9800 . ?
C11 H11C 0.9800 . ?
C1S Cl1 1.7542(18) . ?
C1S Cl3 1.7623(17) . ?
C1S Cl2 1.7650(18) . ?
C1S H1S 1.0000 . ?
